data_4065414
loop_
_publ_author_name
'Maleckis, Ansis'
'Sanford, Melanie S.'

_publ_section_title
;
 Facial Tridentate Ligands for Stabilizing Palladium(IV) Complexes
;
_journal_issue 24
_journal_name_full Organometallics
_journal_page_first 6617
_journal_paper_doi 10.1021/om200779j
_journal_volume 30
_journal_year 2011
_chemical_formula_moiety 'C25.94 H23 F2.82 I0.06 N2 Pd'
_chemical_formula_sum 'C25.94 H23 F2.82 I0.06 N2 Pd'
_chemical_formula_weight 529.95
_chemical_name_systematic
;
 ?
;
_space_group_IT_number 2
_symmetry_cell_setting triclinic
_symmetry_space_group_name_Hall '-P 1'
_symmetry_space_group_name_H-M 'P -1'
_atom_sites_solution_hydrogens geom
_atom_sites_solution_primary direct
_atom_sites_solution_secondary difmap
_audit_creation_method SHELXL-97
_cell_angle_alpha 73.482(5)
_cell_angle_beta 75.138(5)
_cell_angle_gamma 73.681(5)
_cell_formula_units_Z 2
_cell_length_a 9.6736(2)
_cell_length_b 11.0702(2)
_cell_length_c 11.2344(8)
_cell_measurement_reflns_used 22979
_cell_measurement_temperature 85(2)
_cell_measurement_theta_max 68.20
_cell_measurement_theta_min 4.20
_cell_volume 1086.38(9)
_computing_cell_refinement 'CrystalClear-SM Expert 2.0 r5'
_computing_data_collection 'CrystalClear-SM Expert 2.0 r5 (Rigaku, 2010)'
_computing_data_reduction 'CrystalClear-SM Expert 2.0 r5'
_computing_molecular_graphics 'CrystalStructure 4.0'
_computing_publication_material 'CrystalStructure 4.0 (Rigaku, 2009)'
_computing_structure_refinement 'SHELXL-97 (Sheldrick, 2008)'
_computing_structure_solution 'SHELXS-97 (Sheldrick, 2008)'
_diffrn_ambient_temperature 85(2)
_diffrn_detector_area_resol_mean 29.257
_diffrn_measured_fraction_theta_full 0.975
_diffrn_measured_fraction_theta_max 0.975
_diffrn_measurement_device_type 'Rigaku Saturn944+ CCD'
_diffrn_measurement_method \w
_diffrn_radiation_monochromator confocal
_diffrn_radiation_source 'micro-focus rotating anode'
_diffrn_radiation_type CuK\a
_diffrn_radiation_wavelength 1.54178
_diffrn_reflns_av_R_equivalents 0.0297
_diffrn_reflns_av_sigmaI/netI 0.0182
_diffrn_reflns_limit_h_max 11
_diffrn_reflns_limit_h_min -11
_diffrn_reflns_limit_k_max 13
_diffrn_reflns_limit_k_min -13
_diffrn_reflns_limit_l_max 13
_diffrn_reflns_limit_l_min -13
_diffrn_reflns_number 23642
_diffrn_reflns_theta_full 68.23
_diffrn_reflns_theta_max 68.23
_diffrn_reflns_theta_min 4.18
_exptl_absorpt_coefficient_mu 7.850
_exptl_absorpt_correction_T_max 0.521
_exptl_absorpt_correction_T_min 0.411
_exptl_absorpt_correction_type multi-scan
_exptl_absorpt_process_details 'Jacobson, R. (1998) Private communication'
_exptl_crystal_colour colorless
_exptl_crystal_density_diffrn 1.620
_exptl_crystal_density_method 'not measured'
_exptl_crystal_description needle
_exptl_crystal_F_000 533.1
_exptl_crystal_size_max 0.14
_exptl_crystal_size_mid 0.10
_exptl_crystal_size_min 0.09
_refine_diff_density_max 0.299
_refine_diff_density_min -0.381
_refine_diff_density_rms 0.055
_refine_ls_extinction_method none
_refine_ls_goodness_of_fit_ref 1.034
_refine_ls_hydrogen_treatment constr
_refine_ls_matrix_type full
_refine_ls_number_parameters 301
_refine_ls_number_reflns 3880
_refine_ls_number_restraints 0
_refine_ls_restrained_S_all 1.034
_refine_ls_R_factor_all 0.0176
_refine_ls_R_factor_gt 0.0173
_refine_ls_shift/su_max 0.001
_refine_ls_shift/su_mean 0.000
_refine_ls_structure_factor_coef Fsqd
_refine_ls_weighting_details 'calc w=1/[\s^2^(Fo^2^)+(0.0165P)^2^+1.0874P] where P=(Fo^2^+2Fc^2^)/3'
_refine_ls_weighting_scheme calc
_refine_ls_wR_factor_gt 0.0425
_refine_ls_wR_factor_ref 0.0427
_reflns_number_gt 3814
_reflns_number_total 3880
_reflns_threshold_expression >2sigma(I)
_cod_data_source_file om200779j_si_001.cif
_cod_data_source_block complex_5
_cod_original_cell_volume 1086.38(8)
_cod_database_code 4065414

loop_
_symmetry_equiv_pos_as_xyz
'x, y, z'
'-x, -y, -z'

loop_
_atom_site_label
_atom_site_type_symbol
_atom_site_fract_x
_atom_site_fract_y
_atom_site_fract_z
_atom_site_U_iso_or_equiv
_atom_site_adp_type
_atom_site_occupancy
_atom_site_symmetry_multiplicity
_atom_site_calc_flag
_atom_site_refinement_flags
_atom_site_disorder_assembly
_atom_site_disorder_group
Pd1 Pd 0.304649(11) 0.318500(10) 0.703612(10) 0.00874(4) Uani 1 1 d . . .
F1 F 0.53798(11) 0.19404(9) 0.84162(9) 0.0172(2) Uani 0.9410(6) 1 d P A 1
F2 F 0.53206(11) 0.08808(9) 0.71048(10) 0.0197(2) Uani 0.9410(6) 1 d P A 1
F3 F 0.62488(12) 0.25648(12) 0.64353(11) 0.0227(3) Uani 0.9410(6) 1 d P A 1
N1 N 0.22604(14) 0.17206(12) 0.66545(13) 0.0114(3) Uani 1 1 d . A .
N2 N 0.08957(15) 0.42885(12) 0.68699(13) 0.0119(3) Uani 1 1 d . A .
C1 C 0.30189(18) 0.10698(15) 0.57592(15) 0.0137(3) Uani 1 1 d . . .
H1A H 0.3935 0.1256 0.5298 0.016 Uiso 1 1 calc R A .
C2 C 0.25329(19) 0.01433(16) 0.54767(17) 0.0182(4) Uani 1 1 d . A .
H2A H 0.3077 -0.0271 0.4812 0.022 Uiso 1 1 calc R . .
C3 C 0.1236(2) -0.01615(17) 0.61865(18) 0.0218(4) Uani 1 1 d . . .
H3A H 0.0893 -0.0825 0.6047 0.026 Uiso 1 1 calc R A .
C4 C 0.04327(19) 0.05100(17) 0.71092(18) 0.0196(4) Uani 1 1 d . A .
H4A H -0.0466 0.0311 0.7603 0.023 Uiso 1 1 calc R . .
C5 C 0.09521(18) 0.14762(15) 0.73061(15) 0.0130(3) Uani 1 1 d . . .
C6 C 0.00419(18) 0.23510(15) 0.82135(15) 0.0128(3) Uani 1 1 d . A .
C7 C -0.02677(18) 0.37450(15) 0.74029(15) 0.0129(3) Uani 1 1 d . . .
C8 C -0.16702(19) 0.44267(17) 0.72107(16) 0.0184(4) Uani 1 1 d . A .
H8A H -0.2485 0.4037 0.7586 0.022 Uiso 1 1 calc R . .
C9 C -0.18726(19) 0.56784(17) 0.64684(17) 0.0203(4) Uani 1 1 d . . .
H9A H -0.2826 0.6153 0.6335 0.024 Uiso 1 1 calc R A .
C10 C -0.06779(19) 0.62224(16) 0.59284(16) 0.0175(4) Uani 1 1 d . A .
H10A H -0.0790 0.7077 0.5415 0.021 Uiso 1 1 calc R . .
C11 C 0.06930(19) 0.54989(15) 0.61483(15) 0.0139(3) Uani 1 1 d . . .
H11A H 0.1521 0.5872 0.5775 0.017 Uiso 1 1 calc R A .
C12 C 0.08215(18) 0.22875(15) 0.92761(15) 0.0127(3) Uani 1 1 d . . .
C13 C 0.20128(18) 0.13024(15) 0.96049(16) 0.0139(3) Uani 1 1 d . A .
H13A H 0.2461 0.0689 0.9097 0.017 Uiso 1 1 calc R . .
C14 C 0.25536(19) 0.12083(16) 1.06718(16) 0.0166(4) Uani 1 1 d . . .
H14A H 0.3371 0.0536 1.0885 0.020 Uiso 1 1 calc R A .
C15 C 0.1902(2) 0.20936(16) 1.14226(16) 0.0184(4) Uani 1 1 d . A .
H15A H 0.2261 0.2021 1.2157 0.022 Uiso 1 1 calc R . .
C16 C 0.0722(2) 0.30857(17) 1.10971(16) 0.0195(4) Uani 1 1 d . . .
H16A H 0.0277 0.3699 1.1606 0.023 Uiso 1 1 calc R A .
C17 C 0.01912(19) 0.31842(16) 1.00316(16) 0.0163(4) Uani 1 1 d . A .
H17A H -0.0612 0.3871 0.9811 0.020 Uiso 1 1 calc R . .
C18 C -0.13943(19) 0.19228(17) 0.88941(18) 0.0200(4) Uani 1 1 d . . .
H18A H -0.1942 0.1935 0.8267 0.030 Uiso 1 1 calc R A .
H18B H -0.1987 0.2515 0.9432 0.030 Uiso 1 1 calc R . .
H18C H -0.1170 0.1045 0.9418 0.030 Uiso 1 1 calc R . .
C19 C 0.36258(17) 0.46234(15) 0.73951(16) 0.0123(3) Uani 1 1 d . A .
C20 C 0.39628(18) 0.56731(15) 0.64269(16) 0.0136(3) Uani 1 1 d . . .
H20A H 0.4045 0.5650 0.5572 0.016 Uiso 1 1 calc R A .
C21 C 0.41801(18) 0.67539(15) 0.66954(17) 0.0157(4) Uani 1 1 d . A .
H21A H 0.4380 0.7464 0.6020 0.019 Uiso 1 1 calc R . .
C22 C 0.41114(17) 0.68157(15) 0.79283(17) 0.0148(3) Uani 1 1 d . . .
C23 C 0.38269(18) 0.57485(16) 0.88895(16) 0.0150(3) Uani 1 1 d . A .
H23A H 0.3797 0.5754 0.9740 0.018 Uiso 1 1 calc R . .
C24 C 0.35853(18) 0.46745(15) 0.86308(16) 0.0136(3) Uani 1 1 d . . .
H24A H 0.3389 0.3964 0.9308 0.016 Uiso 1 1 calc R A .
C25 C 0.4309(2) 0.80069(17) 0.82109(19) 0.0225(4) Uani 1 1 d . A .
H25A H 0.5042 0.8379 0.7533 0.034 Uiso 1 1 calc R . .
H25B H 0.4642 0.7769 0.9018 0.034 Uiso 1 1 calc R . .
H25C H 0.3372 0.8644 0.8265 0.034 Uiso 1 1 calc R . .
C26 C 0.5072(3) 0.2136(2) 0.7254(2) 0.0141(5) Uani 0.9410(6) 1 d P A 1
I1 I 0.5682(3) 0.1962(2) 0.6990(2) 0.0149(7) Uani 0.0590(6) 1 d P A 2

loop_
_atom_site_aniso_label
_atom_site_aniso_U_11
_atom_site_aniso_U_22
_atom_site_aniso_U_33
_atom_site_aniso_U_23
_atom_site_aniso_U_13
_atom_site_aniso_U_12
Pd1 0.00860(6) 0.00719(6) 0.01026(6) -0.00154(4) -0.00317(4) -0.00072(4)
F1 0.0168(5) 0.0190(5) 0.0160(5) -0.0040(4) -0.0089(4) 0.0011(4)
F2 0.0192(5) 0.0119(5) 0.0299(6) -0.0086(4) -0.0114(5) 0.0033(4)
F3 0.0106(5) 0.0248(6) 0.0234(6) 0.0058(5) 0.0015(5) -0.0049(5)
N1 0.0114(6) 0.0097(6) 0.0125(7) -0.0017(5) -0.0047(6) -0.0005(5)
N2 0.0130(7) 0.0123(6) 0.0117(6) -0.0052(5) -0.0045(5) -0.0004(5)
C1 0.0128(8) 0.0135(7) 0.0135(8) -0.0026(6) -0.0045(7) 0.0006(6)
C2 0.0197(9) 0.0159(8) 0.0194(9) -0.0085(7) -0.0065(7) 0.0023(7)
C3 0.0237(9) 0.0181(8) 0.0303(10) -0.0114(7) -0.0087(8) -0.0060(7)
C4 0.0159(8) 0.0223(8) 0.0244(9) -0.0084(7) -0.0025(7) -0.0086(7)
C5 0.0118(8) 0.0142(7) 0.0138(8) -0.0030(6) -0.0046(7) -0.0022(6)
C6 0.0105(7) 0.0144(7) 0.0138(8) -0.0044(6) -0.0007(7) -0.0035(6)
C7 0.0140(8) 0.0157(8) 0.0105(7) -0.0067(6) -0.0027(6) -0.0014(6)
C8 0.0131(8) 0.0269(9) 0.0166(8) -0.0100(7) -0.0039(7) -0.0008(7)
C9 0.0162(8) 0.0251(9) 0.0192(9) -0.0115(7) -0.0096(7) 0.0083(7)
C10 0.0232(9) 0.0147(8) 0.0140(8) -0.0057(6) -0.0097(7) 0.0047(7)
C11 0.0174(8) 0.0127(7) 0.0125(8) -0.0051(6) -0.0060(7) 0.0002(6)
C12 0.0140(8) 0.0128(7) 0.0110(8) -0.0001(6) -0.0016(7) -0.0061(6)
C13 0.0152(8) 0.0109(7) 0.0139(8) -0.0014(6) 0.0007(7) -0.0052(6)
C14 0.0182(8) 0.0128(7) 0.0158(8) 0.0029(6) -0.0046(7) -0.0039(7)
C15 0.0240(9) 0.0199(8) 0.0121(8) 0.0003(7) -0.0051(7) -0.0087(7)
C16 0.0253(9) 0.0187(8) 0.0142(8) -0.0059(7) -0.0013(7) -0.0048(7)
C17 0.0172(8) 0.0136(7) 0.0159(8) -0.0027(6) -0.0025(7) -0.0012(7)
C18 0.0149(8) 0.0230(9) 0.0239(9) -0.0081(7) -0.0008(7) -0.0067(7)
C19 0.0089(7) 0.0100(7) 0.0164(8) -0.0024(6) -0.0027(6) 0.0001(6)
C20 0.0126(8) 0.0135(7) 0.0132(8) -0.0025(6) -0.0013(7) -0.0024(6)
C21 0.0127(8) 0.0120(7) 0.0197(9) -0.0013(6) -0.0001(7) -0.0033(6)
C22 0.0087(7) 0.0128(7) 0.0237(9) -0.0068(7) -0.0024(7) -0.0017(6)
C23 0.0130(8) 0.0179(8) 0.0151(8) -0.0059(6) -0.0049(7) -0.0008(6)
C24 0.0122(8) 0.0118(7) 0.0148(8) -0.0008(6) -0.0033(7) -0.0013(6)
C25 0.0230(9) 0.0194(8) 0.0290(10) -0.0090(7) -0.0040(8) -0.0081(7)
C26 0.0216(12) 0.0116(10) 0.0101(10) -0.0015(8) 0.0003(10) -0.0093(9)
I1 0.0175(14) 0.0167(11) 0.0107(12) -0.0057(8) -0.0056(10) 0.0012(10)

loop_
_atom_type_symbol
_atom_type_description
_atom_type_scat_dispersion_real
_atom_type_scat_dispersion_imag
_atom_type_scat_source
C C 0.0181 0.0091 'International Tables Vol C Tables 4.2.6.8 and 6.1.1.4'
H H 0.0000 0.0000 'International Tables Vol C Tables 4.2.6.8 and 6.1.1.4'
N N 0.0311 0.0180 'International Tables Vol C Tables 4.2.6.8 and 6.1.1.4'
F F 0.0727 0.0534 'International Tables Vol C Tables 4.2.6.8 and 6.1.1.4'
Pd Pd 0.1215 3.9337 'International Tables Vol C Tables 4.2.6.8 and 6.1.1.4'
I I -0.3257 6.8362 'International Tables Vol C Tables 4.2.6.8 and 6.1.1.4'

loop_
_geom_angle_atom_site_label_1
_geom_angle_atom_site_label_2
_geom_angle_atom_site_label_3
_geom_angle
C19 Pd1 C26 86.35(8)
C19 Pd1 N2 92.99(6)
C26 Pd1 N2 178.16(8)
C19 Pd1 N1 175.79(5)
C26 Pd1 N1 97.82(8)
N2 Pd1 N1 82.82(5)
C19 Pd1 I1 87.08(7)
C26 Pd1 I1 7.70(10)
N2 Pd1 I1 174.05(7)
N1 Pd1 I1 97.13(7)
C1 N1 C5 119.00(14)
C1 N1 Pd1 121.85(11)
C5 N1 Pd1 119.12(10)
C11 N2 C7 119.44(14)
C11 N2 Pd1 120.22(11)
C7 N2 Pd1 120.12(10)
N1 C1 C2 123.24(16)
C3 C2 C1 118.01(16)
C2 C3 C4 119.39(16)
C3 C4 C5 119.64(17)
N1 C5 C4 120.55(15)
N1 C5 C6 117.17(14)
C4 C5 C6 122.20(15)
C18 C6 C5 110.28(13)
C18 C6 C7 111.02(13)
C5 C6 C7 106.88(13)
C18 C6 C12 105.37(13)
C5 C6 C12 113.37(13)
C7 C6 C12 109.99(13)
N2 C7 C8 120.53(15)
N2 C7 C6 116.83(13)
C8 C7 C6 122.64(15)
C9 C8 C7 119.72(17)
C10 C9 C8 119.24(16)
C9 C10 C11 118.60(16)
N2 C11 C10 122.46(16)
C13 C12 C17 118.55(15)
C13 C12 C6 123.31(14)
C17 C12 C6 117.73(14)
C12 C13 C14 120.58(15)
C15 C14 C13 120.16(15)
C14 C15 C16 119.71(16)
C17 C16 C15 120.10(16)
C16 C17 C12 120.88(15)
C24 C19 C20 117.37(15)
C24 C19 Pd1 121.32(12)
C20 C19 Pd1 121.08(12)
C21 C20 C19 121.05(16)
C22 C21 C20 121.53(16)
C21 C22 C23 117.34(15)
C21 C22 C25 121.05(16)
C23 C22 C25 121.60(16)
C24 C23 C22 121.46(16)
C23 C24 C19 121.18(15)
F1 C26 F3 103.96(18)
F1 C26 F2 102.67(16)
F3 C26 F2 102.35(18)
F1 C26 Pd1 115.27(16)
F3 C26 Pd1 117.82(14)
F2 C26 Pd1 112.89(16)

loop_
_geom_bond_atom_site_label_1
_geom_bond_atom_site_label_2
_geom_bond_distance
Pd1 C19 1.9987(16)
Pd1 C26 2.013(3)
Pd1 N2 2.1207(13)
Pd1 N1 2.1552(13)
Pd1 I1 2.524(2)
F1 C26 1.358(3)
F2 C26 1.393(3)
F3 C26 1.373(3)
N1 C1 1.344(2)
N1 C5 1.347(2)
N2 C11 1.344(2)
N2 C7 1.348(2)
C1 C2 1.381(2)
C2 C3 1.377(3)
C3 C4 1.390(3)
C4 C5 1.393(2)
C5 C6 1.541(2)
C6 C18 1.536(2)
C6 C7 1.543(2)
C6 C12 1.544(2)
C7 C8 1.393(2)
C8 C9 1.389(3)
C9 C10 1.375(3)
C10 C11 1.386(2)
C12 C13 1.392(2)
C12 C17 1.397(2)
C13 C14 1.393(2)
C14 C15 1.385(2)
C15 C16 1.387(2)
C16 C17 1.385(2)
C19 C24 1.396(2)
C19 C20 1.397(2)
C20 C21 1.395(2)
C21 C22 1.390(2)
C22 C23 1.394(2)
C22 C25 1.512(2)
C23 C24 1.393(2)
